data_7108280
loop_
_publ_author_name
'Jun Zhang'
'Xiaolong Su'
'Jun Fu'
'Xinke Qin'
'Meixin Zhao'
'Min Shi'

_publ_section_title
;
 Tailor-made synthesis of various backbone-substituted imidazolinium salts
 by triflic anhydride mediated intramolecular cyclisation
;
_journal_name_full Chem.Commun.
_journal_page_first 9192
_journal_paper_doi 10.1039/c2cc34952c
_journal_volume 48
_journal_year 2012
_chemical_formula_sum 'C34 H35 F3 N2 O3 S'
_chemical_formula_weight 608.70
_chemical_name_systematic
;
?
;
_space_group_IT_number 2
_symmetry_cell_setting triclinic
_symmetry_space_group_name_Hall '-P 1'
_symmetry_space_group_name_H-M 'P -1'
_atom_sites_solution_hydrogens geom
_atom_sites_solution_primary direct
_atom_sites_solution_secondary difmap
_audit_creation_method SHELXL-97
_cell_angle_alpha 66.656(5)
_cell_angle_beta 84.785(5)
_cell_angle_gamma 88.956(5)
_cell_formula_units_Z 4
_cell_length_a 10.433(4)
_cell_length_b 17.320(7)
_cell_length_c 19.236(8)
_cell_measurement_reflns_used 993
_cell_measurement_temperature 293(2)
_cell_measurement_theta_max 27.450
_cell_measurement_theta_min 2.316
_cell_volume 3178(2)
_computing_cell_refinement 'Bruker SMART'
_computing_data_collection 'Bruker SMART'
_computing_data_reduction 'Bruker SHELXTL'
_computing_molecular_graphics 'Bruker SHELXTL'
_computing_publication_material 'Bruker SHELXTL'
_computing_structure_refinement 'SHELXL-97 (Sheldrick, 1997)'
_computing_structure_solution 'SHELXS-97 (Sheldrick, 1990)'
_diffrn_ambient_temperature 293(2)
_diffrn_measured_fraction_theta_full 0.978
_diffrn_measured_fraction_theta_max 0.978
_diffrn_measurement_device_type 'CCD area detector'
_diffrn_measurement_method 'phi and omega scans'
_diffrn_radiation_monochromator graphite
_diffrn_radiation_source 'fine-focus sealed tube'
_diffrn_radiation_type MoK\a
_diffrn_radiation_wavelength 0.71073
_diffrn_reflns_av_R_equivalents 0.0399
_diffrn_reflns_av_sigmaI/netI 0.0394
_diffrn_reflns_limit_h_max 12
_diffrn_reflns_limit_h_min -12
_diffrn_reflns_limit_k_max 20
_diffrn_reflns_limit_k_min -17
_diffrn_reflns_limit_l_max 22
_diffrn_reflns_limit_l_min -22
_diffrn_reflns_number 13216
_diffrn_reflns_theta_full 25.01
_diffrn_reflns_theta_max 25.01
_diffrn_reflns_theta_min 1.34
_diffrn_standards_decay_% 4.88
_exptl_absorpt_coefficient_mu 0.156
_exptl_absorpt_correction_T_max 0.9681
_exptl_absorpt_correction_T_min 0.9333
_exptl_absorpt_correction_type multi-scan
_exptl_absorpt_process_details sadabs
_exptl_crystal_colour colorless
_exptl_crystal_density_diffrn 1.272
_exptl_crystal_density_method 'not measured'
_exptl_crystal_description prism
_exptl_crystal_F_000 1280
_exptl_crystal_size_max 0.45
_exptl_crystal_size_mid 0.30
_exptl_crystal_size_min 0.21
_refine_diff_density_max 0.620
_refine_diff_density_min -0.429
_refine_diff_density_rms 0.074
_refine_ls_extinction_method none
_refine_ls_goodness_of_fit_ref 1.042
_refine_ls_hydrogen_treatment mixed
_refine_ls_matrix_type full
_refine_ls_number_parameters 795
_refine_ls_number_reflns 10966
_refine_ls_number_restraints 14
_refine_ls_restrained_S_all 1.067
_refine_ls_R_factor_all 0.0945
_refine_ls_R_factor_gt 0.0694
_refine_ls_shift/su_max 0.003
_refine_ls_shift/su_mean 0.000
_refine_ls_structure_factor_coef Fsqd
_refine_ls_weighting_details 'calc w=1/[\s^2^(Fo^2^)+(0.1443P)^2^+0.3625P] where P=(Fo^2^+2Fc^2^)/3'
_refine_ls_weighting_scheme calc
_refine_ls_wR_factor_gt 0.2017
_refine_ls_wR_factor_ref 0.2275
_reflns_number_gt 7450
_reflns_number_total 10966
_reflns_threshold_expression >2sigma(I)
_cod_data_source_file c2cc34952c.txt
_cod_data_source_block a20104a
_cod_original_sg_symbol_H-M P-1
_cod_database_code 7108280

loop_
_symmetry_equiv_pos_as_xyz
'x, y, z'
'-x, -y, -z'

loop_
_atom_site_label
_atom_site_type_symbol
_atom_site_fract_x
_atom_site_fract_y
_atom_site_fract_z
_atom_site_U_iso_or_equiv
_atom_site_adp_type
_atom_site_occupancy
_atom_site_symmetry_multiplicity
_atom_site_calc_flag
_atom_site_refinement_flags
S1 S 0.72708(9) 0.24821(5) 0.18713(5) 0.0678(3) Uani 1 1 d .
S2 S 0.25780(9) 0.74743(6) 0.18826(5) 0.0722(3) Uani 1 1 d .
O1 O 0.7872(3) 0.32828(19) 0.15810(19) 0.1075(10) Uani 1 1 d .
O2 O 0.6474(3) 0.2285(3) 0.25556(17) 0.1124(11) Uani 1 1 d .
O3 O 0.8063(5) 0.1832(2) 0.1859(2) 0.1513(17) Uani 1 1 d .
O4 O 0.1988(3) 0.82685(19) 0.16220(17) 0.1000(9) Uani 1 1 d .
O5 O 0.1860(5) 0.6832(2) 0.1789(2) 0.1496(17) Uani 1 1 d .
O6 O 0.3105(3) 0.72296(19) 0.25987(15) 0.0939(9) Uani 1 1 d .
N1 N 0.9320(2) 0.87692(13) 0.27069(12) 0.0431(5) Uani 1 1 d .
N2 N 1.0205(2) 0.98899(14) 0.17722(13) 0.0488(6) Uani 1 1 d .
N3 N 1.0127(2) 0.37978(13) 0.26736(12) 0.0473(5) Uani 1 1 d .
N4 N 0.9227(2) 0.48817(14) 0.18206(13) 0.0516(6) Uani 1 1 d .
F1 F 0.6757(5) 0.2738(3) 0.05217(18) 0.1898(19) Uani 1 1 d U
F2 F 0.5447(5) 0.1932(3) 0.1351(2) 0.206(2) Uani 1 1 d U
F3 F 0.5340(5) 0.3193(4) 0.1134(3) 0.212(2) Uani 1 1 d .
F4 F 0.4750(4) 0.8246(3) 0.1273(2) 0.1686(16) Uani 1 1 d .
F5 F 0.4703(5) 0.7019(3) 0.1362(3) 0.207(2) Uani 1 1 d .
F6 F 0.3717(4) 0.7912(3) 0.05268(18) 0.1786(18) Uani 1 1 d .
C1 C 0.9750(3) 0.91286(17) 0.19881(16) 0.0469(6) Uani 1 1 d D
H1 H 0.966(3) 0.8859(16) 0.1674(13) 0.047(7) Uiso 1 1 d D
C2 C 0.9596(3) 0.93527(16) 0.30999(15) 0.0468(6) Uani 1 1 d .
C3 C 0.9914(3) 1.01851(17) 0.23903(16) 0.0537(7) Uani 1 1 d .
H3A H 0.9184 1.0556 0.2294 0.064 Uiso 1 1 calc R
H3B H 1.0651 1.0477 0.2454 0.064 Uiso 1 1 calc R
C4 C 0.8434(3) 0.80457(16) 0.29820(15) 0.0451(6) Uani 1 1 d .
C5 C 0.8872(3) 0.72413(17) 0.33909(15) 0.0476(6) Uani 1 1 d .
C6 C 0.8007(3) 0.65684(18) 0.35699(17) 0.0559(7) Uani 1 1 d .
H6 H 0.8285 0.6025 0.3834 0.067 Uiso 1 1 calc R
C7 C 0.6760(3) 0.66769(19) 0.33717(18) 0.0584(8) Uani 1 1 d .
C8 C 0.6355(3) 0.7488(2) 0.29950(17) 0.0581(8) Uani 1 1 d .
H8 H 0.5507 0.7571 0.2874 0.070 Uiso 1 1 calc R
C9 C 0.7161(3) 0.81816(18) 0.27910(16) 0.0501(7) Uani 1 1 d .
C10 C 1.0174(3) 0.70632(19) 0.36722(19) 0.0600(8) Uani 1 1 d .
H10A H 1.0819 0.7290 0.3251 0.090 Uiso 1 1 calc R
H10B H 1.0274 0.6466 0.3920 0.090 Uiso 1 1 calc R
H10C H 1.0268 0.7318 0.4026 0.090 Uiso 1 1 calc R
C11 C 0.5869(4) 0.5936(2) 0.3561(3) 0.0857(11) Uani 1 1 d .
H11A H 0.6365 0.5440 0.3644 0.129 Uiso 1 1 calc R
H11B H 0.5351 0.6035 0.3148 0.129 Uiso 1 1 calc R
H11C H 0.5321 0.5859 0.4014 0.129 Uiso 1 1 calc R
C12 C 0.6632(3) 0.9038(2) 0.2370(2) 0.0716(9) Uani 1 1 d .
H12A H 0.6574 0.9124 0.1849 0.107 Uiso 1 1 calc R
H12B H 0.7193 0.9460 0.2390 0.107 Uiso 1 1 calc R
H12C H 0.5791 0.9077 0.2600 0.107 Uiso 1 1 calc R
C13 C 0.8447(3) 0.93753(18) 0.36332(16) 0.0508(7) Uani 1 1 d .
C14 C 0.7727(3) 1.0092(2) 0.35113(19) 0.0629(8) Uani 1 1 d .
H14 H 0.7937 1.0581 0.3084 0.075 Uiso 1 1 calc R
C15 C 0.6700(4) 1.0083(3) 0.4020(2) 0.0804(11) Uani 1 1 d .
H15 H 0.6223 1.0566 0.3933 0.097 Uiso 1 1 calc R
C16 C 0.6378(4) 0.9365(3) 0.4655(2) 0.0841(11) Uani 1 1 d .
H16 H 0.5680 0.9361 0.4994 0.101 Uiso 1 1 calc R
C17 C 0.7094(4) 0.8650(2) 0.4788(2) 0.0746(10) Uani 1 1 d .
H17 H 0.6884 0.8164 0.5219 0.090 Uiso 1 1 calc R
C18 C 0.8117(3) 0.8661(2) 0.42828(18) 0.0616(8) Uani 1 1 d .
H18 H 0.8598 0.8178 0.4378 0.074 Uiso 1 1 calc R
C19 C 1.0826(3) 0.90895(17) 0.35181(16) 0.0519(7) Uani 1 1 d .
C20 C 1.1863(3) 0.87705(19) 0.32187(19) 0.0603(8) Uani 1 1 d .
H20 H 1.1791 0.8674 0.2781 0.072 Uiso 1 1 calc R
C21 C 1.3001(4) 0.8594(2) 0.3563(2) 0.0782(11) Uani 1 1 d .
H21 H 1.3685 0.8375 0.3359 0.094 Uiso 1 1 calc R
C22 C 1.3126(5) 0.8740(3) 0.4204(3) 0.0902(13) Uani 1 1 d .
H22 H 1.3888 0.8614 0.4439 0.108 Uiso 1 1 calc R
C23 C 1.2126(5) 0.9072(3) 0.4495(2) 0.0886(13) Uani 1 1 d .
H23 H 1.2218 0.9184 0.4922 0.106 Uiso 1 1 calc R
C24 C 1.0971(4) 0.9244(2) 0.41617(18) 0.0669(9) Uani 1 1 d .
H24 H 1.0293 0.9463 0.4370 0.080 Uiso 1 1 calc R
C25 C 1.0631(3) 1.04648(17) 0.10019(16) 0.0520(7) Uani 1 1 d .
C26 C 1.1942(3) 1.06826(19) 0.08173(18) 0.0614(8) Uani 1 1 d .
C27 C 1.2292(4) 1.1292(2) 0.00973(19) 0.0682(9) Uani 1 1 d .
H27 H 1.3157 1.1443 -0.0045 0.082 Uiso 1 1 calc R
C28 C 1.1397(4) 1.16830(19) -0.04172(17) 0.0639(9) Uani 1 1 d .
C29 C 1.0136(4) 1.1433(2) -0.02132(18) 0.0668(9) Uani 1 1 d .
H29 H 0.9533 1.1682 -0.0560 0.080 Uiso 1 1 calc R
C30 C 0.9723(3) 1.08223(19) 0.04916(17) 0.0598(8) Uani 1 1 d .
C31 C 1.2930(4) 1.0293(3) 0.1359(2) 0.0847(11) Uani 1 1 d .
H31A H 1.2707 1.0375 0.1820 0.127 Uiso 1 1 calc R
H31B H 1.3755 1.0551 0.1135 0.127 Uiso 1 1 calc R
H31C H 1.2964 0.9702 0.1471 0.127 Uiso 1 1 calc R
C32 C 1.1818(5) 1.2374(2) -0.11765(19) 0.0891(13) Uani 1 1 d .
H32A H 1.2176 1.2837 -0.1098 0.134 Uiso 1 1 calc R
H32B H 1.1089 1.2560 -0.1468 0.134 Uiso 1 1 calc R
H32C H 1.2456 1.2165 -0.1446 0.134 Uiso 1 1 calc R
C33 C 0.8311(4) 1.0578(3) 0.0677(2) 0.0812(11) Uani 1 1 d .
H33A H 0.8204 0.9995 0.0769 0.122 Uiso 1 1 calc R
H33B H 0.7842 1.0916 0.0257 0.122 Uiso 1 1 calc R
H33C H 0.7990 1.0668 0.1122 0.122 Uiso 1 1 calc R
C34 C 0.9771(3) 0.41546(18) 0.19834(17) 0.0509(7) Uani 1 1 d D
H34 H 0.986(3) 0.3921(17) 0.1625(14) 0.054(8) Uiso 1 1 d D
C35 C 0.9700(3) 0.43379(16) 0.31180(16) 0.0489(7) Uani 1 1 d .
C36 C 0.9354(3) 0.51555(18) 0.24472(17) 0.0581(8) Uani 1 1 d .
H36A H 0.8553 0.5381 0.2576 0.070 Uiso 1 1 calc R
H36B H 1.0031 0.5580 0.2312 0.070 Uiso 1 1 calc R
C37 C 1.1028(3) 0.31118(17) 0.28751(15) 0.0485(7) Uani 1 1 d .
C38 C 1.0583(3) 0.22818(18) 0.32591(16) 0.0539(7) Uani 1 1 d .
C39 C 1.1477(4) 0.16509(19) 0.33692(18) 0.0636(8) Uani 1 1 d .
H39 H 1.1192 0.1095 0.3617 0.076 Uiso 1 1 calc R
C40 C 1.2760(4) 0.1807(2) 0.31300(19) 0.0674(9) Uani 1 1 d .
C41 C 1.3175(3) 0.2635(2) 0.27912(18) 0.0635(8) Uani 1 1 d .
H41 H 1.4050 0.2752 0.2653 0.076 Uiso 1 1 calc R
C42 C 1.2335(3) 0.33014(19) 0.26491(16) 0.0541(7) Uani 1 1 d .
C43 C 0.9208(3) 0.2057(2) 0.3563(2) 0.0735(10) Uani 1 1 d .
H43A H 0.9016 0.2204 0.3992 0.110 Uiso 1 1 calc R
H43B H 0.9069 0.1463 0.3717 0.110 Uiso 1 1 calc R
H43C H 0.8656 0.2359 0.3174 0.110 Uiso 1 1 calc R
C44 C 1.3678(5) 0.1100(3) 0.3217(3) 0.0985(14) Uani 1 1 d .
H44A H 1.3351 0.0598 0.3633 0.148 Uiso 1 1 calc R
H44B H 1.4504 0.1248 0.3317 0.148 Uiso 1 1 calc R
H44C H 1.3765 0.1002 0.2758 0.148 Uiso 1 1 calc R
C45 C 1.2881(4) 0.4180(2) 0.2252(2) 0.0760(10) Uani 1 1 d .
H45A H 1.3500 0.4275 0.2551 0.114 Uiso 1 1 calc R
H45B H 1.2199 0.4575 0.2189 0.114 Uiso 1 1 calc R
H45C H 1.3291 0.4251 0.1763 0.114 Uiso 1 1 calc R
C46 C 0.8460(3) 0.39647(17) 0.36405(17) 0.0522(7) Uani 1 1 d .
C47 C 0.7445(3) 0.3679(2) 0.33681(19) 0.0617(8) Uani 1 1 d .
H47 H 0.7542 0.3682 0.2881 0.074 Uiso 1 1 calc R
C48 C 0.6315(3) 0.3395(2) 0.3812(2) 0.0728(9) Uani 1 1 d .
H48 H 0.5652 0.3206 0.3623 0.087 Uiso 1 1 calc R
C49 C 0.6140(4) 0.3385(2) 0.4530(2) 0.0786(10) Uani 1 1 d .
H49 H 0.5371 0.3183 0.4829 0.094 Uiso 1 1 calc R
C50 C 0.7112(4) 0.3674(2) 0.4802(2) 0.0772(10) Uani 1 1 d .
H50 H 0.7000 0.3671 0.5288 0.093 Uiso 1 1 calc R
C51 C 0.8267(3) 0.3973(2) 0.43548(18) 0.0626(8) Uani 1 1 d .
H51 H 0.8913 0.4180 0.4541 0.075 Uiso 1 1 calc R
C52 C 1.0785(3) 0.44212(17) 0.35544(15) 0.0497(7) Uani 1 1 d .
C53 C 1.1212(3) 0.37098(18) 0.41349(16) 0.0547(7) Uani 1 1 d .
H53 H 1.0801 0.3194 0.4261 0.066 Uiso 1 1 calc R
C54 C 1.2232(3) 0.3758(2) 0.45253(19) 0.0642(8) Uani 1 1 d .
H54 H 1.2522 0.3273 0.4899 0.077 Uiso 1 1 calc R
C55 C 1.2819(4) 0.4521(2) 0.4362(2) 0.0716(9) Uani 1 1 d .
H55 H 1.3499 0.4556 0.4630 0.086 Uiso 1 1 calc R
C56 C 1.2398(4) 0.5232(2) 0.3801(2) 0.0710(9) Uani 1 1 d .
H56 H 1.2796 0.5749 0.3688 0.085 Uiso 1 1 calc R
C57 C 1.1386(3) 0.51835(19) 0.34024(19) 0.0610(8) Uani 1 1 d .
H57 H 1.1106 0.5670 0.3027 0.073 Uiso 1 1 calc R
C58 C 0.8903(3) 0.54510(18) 0.10770(17) 0.0558(7) Uani 1 1 d .
C59 C 0.7612(4) 0.5614(2) 0.0954(2) 0.0653(9) Uani 1 1 d .
C60 C 0.7363(4) 0.6216(2) 0.0236(2) 0.0765(11) Uani 1 1 d .
H60 H 0.6511 0.6334 0.0133 0.092 Uiso 1 1 calc R
C61 C 0.8314(5) 0.6636(2) -0.0319(2) 0.0725(10) Uani 1 1 d .
C62 C 0.9565(4) 0.6446(2) -0.01698(19) 0.0761(10) Uani 1 1 d .
H62 H 1.0216 0.6725 -0.0546 0.091 Uiso 1 1 calc R
C63 C 0.9905(4) 0.5853(2) 0.05207(18) 0.0667(9) Uani 1 1 d .
C64 C 0.6536(4) 0.5177(3) 0.1542(2) 0.0858(11) Uani 1 1 d .
H64A H 0.6533 0.4588 0.1641 0.129 Uiso 1 1 calc R
H64B H 0.5732 0.5413 0.1360 0.129 Uiso 1 1 calc R
H64C H 0.6654 0.5249 0.2002 0.129 Uiso 1 1 calc R
C65 C 0.7998(6) 0.7304(3) -0.1069(2) 0.1026(15) Uani 1 1 d .
H65A H 0.7355 0.7089 -0.1276 0.154 Uiso 1 1 calc R
H65B H 0.8761 0.7457 -0.1417 0.154 Uiso 1 1 calc R
H65C H 0.7677 0.7789 -0.0992 0.154 Uiso 1 1 calc R
C66 C 1.1291(4) 0.5665(3) 0.0639(2) 0.0939(13) Uani 1 1 d .
H66A H 1.1529 0.5829 0.1032 0.141 Uiso 1 1 calc R
H66B H 1.1812 0.5973 0.0175 0.141 Uiso 1 1 calc R
H66C H 1.1422 0.5073 0.0785 0.141 Uiso 1 1 calc R
C67 C 0.6141(7) 0.2576(4) 0.1184(3) 0.1150(18) Uani 1 1 d .
C68 C 0.4000(6) 0.7649(4) 0.1222(3) 0.1116(16) Uani 1 1 d .

loop_
_atom_site_aniso_label
_atom_site_aniso_U_11
_atom_site_aniso_U_22
_atom_site_aniso_U_33
_atom_site_aniso_U_23
_atom_site_aniso_U_13
_atom_site_aniso_U_12
S1 0.0734(6) 0.0605(5) 0.0697(5) -0.0261(4) -0.0057(4) 0.0020(4)
S2 0.0751(6) 0.0692(6) 0.0690(6) -0.0232(4) -0.0098(4) 0.0057(4)
O1 0.128(3) 0.0829(19) 0.115(2) -0.0402(17) -0.018(2) -0.0302(18)
O2 0.093(2) 0.165(3) 0.0837(19) -0.056(2) 0.0040(16) -0.011(2)
O3 0.192(4) 0.102(3) 0.150(3) -0.044(2) -0.010(3) 0.071(3)
O4 0.109(2) 0.096(2) 0.102(2) -0.0440(17) -0.0305(17) 0.0432(18)
O5 0.182(4) 0.109(3) 0.145(3) -0.028(2) -0.045(3) -0.063(3)
O6 0.0918(19) 0.110(2) 0.0684(16) -0.0220(15) -0.0155(14) 0.0113(17)
N1 0.0456(12) 0.0356(11) 0.0471(12) -0.0152(10) -0.0054(10) 0.0026(9)
N2 0.0577(14) 0.0390(12) 0.0475(13) -0.0153(10) -0.0032(11) 0.0015(10)
N3 0.0570(14) 0.0366(12) 0.0476(13) -0.0157(10) -0.0046(11) -0.0012(10)
N4 0.0642(15) 0.0406(13) 0.0489(13) -0.0159(10) -0.0089(11) 0.0015(11)
F1 0.247(4) 0.242(4) 0.083(2) -0.065(2) -0.001(2) -0.115(4)
F2 0.224(4) 0.244(4) 0.160(3) -0.083(3) -0.015(3) -0.141(4)
F3 0.167(4) 0.260(6) 0.206(5) -0.072(4) -0.107(4) 0.044(4)
F4 0.118(3) 0.228(4) 0.144(3) -0.060(3) 0.015(2) -0.050(3)
F5 0.185(4) 0.222(5) 0.208(4) -0.091(4) 0.010(3) 0.115(4)
F6 0.175(3) 0.284(5) 0.086(2) -0.085(3) -0.008(2) 0.043(3)
C1 0.0502(16) 0.0403(15) 0.0503(16) -0.0174(13) -0.0080(13) 0.0043(12)
C2 0.0615(17) 0.0340(13) 0.0459(14) -0.0163(11) -0.0078(13) 0.0029(12)
C3 0.0705(19) 0.0395(15) 0.0513(16) -0.0184(13) -0.0048(14) 0.0003(13)
C4 0.0512(16) 0.0379(14) 0.0466(14) -0.0178(12) -0.0012(12) -0.0018(12)
C5 0.0516(16) 0.0411(15) 0.0493(15) -0.0181(12) -0.0007(12) 0.0035(12)
C6 0.068(2) 0.0377(15) 0.0564(17) -0.0140(13) -0.0016(15) 0.0011(13)
C7 0.0647(19) 0.0507(17) 0.0581(17) -0.0202(14) -0.0021(15) -0.0083(14)
C8 0.0534(17) 0.0610(19) 0.0617(18) -0.0260(15) -0.0055(14) -0.0017(14)
C9 0.0528(16) 0.0481(16) 0.0492(15) -0.0186(13) -0.0064(13) 0.0032(13)
C10 0.0564(18) 0.0432(16) 0.073(2) -0.0148(14) -0.0076(15) 0.0050(13)
C11 0.080(2) 0.068(2) 0.104(3) -0.027(2) -0.010(2) -0.0193(19)
C12 0.0571(19) 0.057(2) 0.091(2) -0.0173(18) -0.0196(18) 0.0098(15)
C13 0.0584(17) 0.0489(16) 0.0507(16) -0.0255(13) -0.0061(13) 0.0033(13)
C14 0.071(2) 0.0588(19) 0.0659(19) -0.0319(16) -0.0109(16) 0.0140(16)
C15 0.076(2) 0.093(3) 0.090(3) -0.055(2) -0.014(2) 0.028(2)
C16 0.071(2) 0.111(3) 0.090(3) -0.064(3) 0.012(2) -0.001(2)
C17 0.085(3) 0.073(2) 0.072(2) -0.0393(19) 0.0149(19) -0.0147(19)
C18 0.073(2) 0.0530(18) 0.0622(19) -0.0287(15) 0.0070(16) -0.0048(15)
C19 0.0631(18) 0.0373(14) 0.0503(16) -0.0112(12) -0.0076(14) -0.0087(13)
C20 0.0549(18) 0.0532(18) 0.0687(19) -0.0185(15) -0.0108(15) -0.0001(14)
C21 0.062(2) 0.060(2) 0.100(3) -0.016(2) -0.017(2) -0.0028(16)
C22 0.081(3) 0.080(3) 0.091(3) -0.007(2) -0.037(2) -0.015(2)
C23 0.106(3) 0.093(3) 0.060(2) -0.017(2) -0.025(2) -0.034(3)
C24 0.081(2) 0.064(2) 0.0532(17) -0.0191(15) -0.0086(16) -0.0183(17)
C25 0.0655(19) 0.0382(14) 0.0484(15) -0.0142(12) 0.0010(14) -0.0016(13)
C26 0.071(2) 0.0481(17) 0.0621(19) -0.0194(15) 0.0012(16) -0.0053(15)
C27 0.078(2) 0.0578(19) 0.064(2) -0.0225(16) 0.0121(18) -0.0142(17)
C28 0.098(3) 0.0472(17) 0.0465(16) -0.0211(14) 0.0047(17) -0.0071(17)
C29 0.094(3) 0.0562(19) 0.0489(17) -0.0186(15) -0.0105(17) 0.0061(18)
C30 0.074(2) 0.0513(17) 0.0512(17) -0.0182(14) -0.0032(15) 0.0004(15)
C31 0.066(2) 0.079(2) 0.091(3) -0.013(2) -0.010(2) -0.0074(19)
C32 0.146(4) 0.063(2) 0.052(2) -0.0195(17) 0.011(2) -0.020(2)
C33 0.072(2) 0.088(3) 0.070(2) -0.014(2) -0.0177(18) 0.006(2)
C34 0.0573(17) 0.0439(16) 0.0523(17) -0.0198(13) -0.0041(14) -0.0037(13)
C35 0.0621(17) 0.0359(14) 0.0490(15) -0.0173(12) -0.0048(13) 0.0008(12)
C36 0.077(2) 0.0427(16) 0.0554(17) -0.0188(14) -0.0127(15) 0.0033(14)
C37 0.0600(17) 0.0390(14) 0.0484(15) -0.0185(12) -0.0087(13) 0.0026(12)
C38 0.0698(19) 0.0415(15) 0.0500(16) -0.0165(13) -0.0099(14) -0.0008(14)
C39 0.085(2) 0.0413(16) 0.0590(18) -0.0127(14) -0.0117(17) 0.0063(16)
C40 0.083(2) 0.056(2) 0.0586(19) -0.0168(16) -0.0157(17) 0.0186(17)
C41 0.063(2) 0.069(2) 0.0579(18) -0.0242(16) -0.0066(15) 0.0101(16)
C42 0.0587(18) 0.0519(17) 0.0494(16) -0.0181(13) -0.0026(13) -0.0001(14)
C43 0.075(2) 0.0438(17) 0.092(2) -0.0165(17) -0.0063(19) -0.0102(16)
C44 0.101(3) 0.076(3) 0.100(3) -0.017(2) -0.014(3) 0.036(2)
C45 0.065(2) 0.059(2) 0.093(3) -0.0216(19) 0.0070(19) -0.0091(17)
C46 0.0581(17) 0.0412(15) 0.0556(17) -0.0173(13) -0.0068(14) 0.0074(13)
C47 0.065(2) 0.0555(18) 0.0629(19) -0.0220(15) -0.0054(16) 0.0011(15)
C48 0.058(2) 0.067(2) 0.088(3) -0.0260(19) -0.0054(18) 0.0005(16)
C49 0.063(2) 0.072(2) 0.089(3) -0.023(2) 0.009(2) 0.0029(18)
C50 0.078(2) 0.082(3) 0.068(2) -0.0298(19) 0.0085(19) 0.010(2)
C51 0.069(2) 0.0577(19) 0.0614(19) -0.0245(15) -0.0036(16) 0.0051(16)
C52 0.0605(17) 0.0405(15) 0.0489(15) -0.0188(12) -0.0029(13) -0.0014(13)
C53 0.0681(19) 0.0432(16) 0.0527(16) -0.0184(13) -0.0071(14) -0.0024(14)
C54 0.072(2) 0.0561(18) 0.0630(19) -0.0194(15) -0.0170(16) 0.0061(16)
C55 0.071(2) 0.068(2) 0.080(2) -0.0306(19) -0.0226(18) -0.0025(17)
C56 0.077(2) 0.0505(18) 0.087(2) -0.0251(17) -0.0188(19) -0.0111(16)
C57 0.074(2) 0.0426(16) 0.0654(19) -0.0183(14) -0.0141(16) -0.0005(14)
C58 0.073(2) 0.0434(16) 0.0517(17) -0.0179(13) -0.0158(15) 0.0050(14)
C59 0.078(2) 0.0500(18) 0.071(2) -0.0250(16) -0.0190(18) 0.0096(16)
C60 0.096(3) 0.064(2) 0.079(2) -0.034(2) -0.041(2) 0.024(2)
C61 0.112(3) 0.057(2) 0.055(2) -0.0257(16) -0.025(2) 0.014(2)
C62 0.109(3) 0.066(2) 0.0507(18) -0.0206(16) -0.0072(19) -0.006(2)
C63 0.082(2) 0.0597(19) 0.0544(18) -0.0169(15) -0.0131(17) -0.0003(17)
C64 0.070(2) 0.079(3) 0.096(3) -0.020(2) -0.015(2) 0.009(2)
C65 0.161(5) 0.084(3) 0.065(2) -0.026(2) -0.042(3) 0.032(3)
C66 0.080(3) 0.103(3) 0.072(2) -0.006(2) 0.000(2) -0.014(2)
C67 0.149(5) 0.112(4) 0.086(3) -0.040(3) -0.014(3) -0.034(4)
C68 0.123(4) 0.135(5) 0.088(3) -0.056(3) -0.019(3) 0.034(4)

loop_
_atom_type_symbol
_atom_type_description
_atom_type_scat_dispersion_real
_atom_type_scat_dispersion_imag
_atom_type_scat_source
C C 0.0033 0.0016 'International Tables Vol C Tables 4.2.6.8 and 6.1.1.4'
H H 0.0000 0.0000 'International Tables Vol C Tables 4.2.6.8 and 6.1.1.4'
N N 0.0061 0.0033 'International Tables Vol C Tables 4.2.6.8 and 6.1.1.4'
O O 0.0106 0.0060 'International Tables Vol C Tables 4.2.6.8 and 6.1.1.4'
F F 0.0171 0.0103 'International Tables Vol C Tables 4.2.6.8 and 6.1.1.4'
S S 0.1246 0.1234 'International Tables Vol C Tables 4.2.6.8 and 6.1.1.4'

loop_
_geom_angle_atom_site_label_1
_geom_angle_atom_site_label_2
_geom_angle_atom_site_label_3
_geom_angle
O3 S1 O1 115.0(3)
O3 S1 O2 114.2(2)
O1 S1 O2 114.9(2)
O3 S1 C67 104.0(3)
O1 S1 C67 103.2(2)
O2 S1 C67 103.3(3)
O4 S2 O5 113.9(2)
O4 S2 O6 115.17(19)
O5 S2 O6 115.3(2)
O4 S2 C68 103.0(2)
O5 S2 C68 104.6(3)
O6 S2 C68 102.7(2)
C1 N1 C4 121.2(2)
C1 N1 C2 108.9(2)
C4 N1 C2 127.9(2)
C1 N2 C25 127.1(2)
C1 N2 C3 109.3(2)
C25 N2 C3 121.8(2)
C34 N3 C37 121.3(2)
C34 N3 C35 109.2(2)
C37 N3 C35 128.1(2)
C34 N4 C58 126.1(2)
C34 N4 C36 108.8(2)
C58 N4 C36 122.7(2)
N2 C1 N1 115.1(3)
C13 C2 N1 110.6(2)
C13 C2 C19 111.6(2)
N1 C2 C19 110.7(2)
C13 C2 C3 115.8(2)
N1 C2 C3 99.9(2)
C19 C2 C3 107.6(2)
N2 C3 C2 102.9(2)
C5 C4 C9 121.6(3)
C5 C4 N1 120.2(2)
C9 C4 N1 118.1(2)
C4 C5 C6 117.2(3)
C4 C5 C10 124.1(3)
C6 C5 C10 118.6(3)
C7 C6 C5 122.7(3)
C6 C7 C8 117.9(3)
C6 C7 C11 121.0(3)
C8 C7 C11 121.1(3)
C7 C8 C9 122.6(3)
C8 C9 C4 117.9(3)
C8 C9 C12 118.4(3)
C4 C9 C12 123.6(3)
C18 C13 C14 118.2(3)
C18 C13 C2 119.1(3)
C14 C13 C2 122.7(3)
C15 C14 C13 120.4(3)
C16 C15 C14 120.5(4)
C15 C16 C17 119.7(4)
C18 C17 C16 119.7(4)
C17 C18 C13 121.4(3)
C20 C19 C24 118.3(3)
C20 C19 C2 120.8(3)
C24 C19 C2 120.6(3)
C21 C20 C19 120.8(3)
C22 C21 C20 120.4(4)
C23 C22 C21 119.5(4)
C22 C23 C24 120.9(4)
C19 C24 C23 120.1(4)
C30 C25 C26 122.1(3)
C30 C25 N2 119.1(3)
C26 C25 N2 118.7(3)
C27 C26 C25 116.9(3)
C27 C26 C31 120.6(3)
C25 C26 C31 122.6(3)
C28 C27 C26 122.3(3)
C29 C28 C27 118.3(3)
C29 C28 C32 121.4(4)
C27 C28 C32 120.2(4)
C28 C29 C30 122.3(3)
C25 C30 C29 118.0(3)
C25 C30 C33 122.7(3)
C29 C30 C33 119.3(3)
N4 C34 N3 115.3(3)
C52 C35 N3 109.7(2)
C52 C35 C46 112.3(2)
N3 C35 C46 110.4(2)
C52 C35 C36 115.8(2)
N3 C35 C36 99.4(2)
C46 C35 C36 108.5(2)
N4 C36 C35 103.9(2)
C38 C37 C42 121.3(3)
C38 C37 N3 120.2(3)
C42 C37 N3 118.4(2)
C39 C38 C37 117.4(3)
C39 C38 C43 119.8(3)
C37 C38 C43 122.8(3)
C40 C39 C38 123.2(3)
C39 C40 C41 117.6(3)
C39 C40 C44 121.2(3)
C41 C40 C44 121.2(4)
C40 C41 C42 122.4(3)
C41 C42 C37 117.9(3)
C41 C42 C45 118.2(3)
C37 C42 C45 123.9(3)
C51 C46 C47 118.0(3)
C51 C46 C35 121.5(3)
C47 C46 C35 120.2(3)
C48 C47 C46 120.5(3)
C47 C48 C49 121.1(4)
C50 C49 C48 119.3(4)
C49 C50 C51 120.4(4)
C46 C51 C50 120.6(3)
C57 C52 C53 117.8(3)
C57 C52 C35 122.6(3)
C53 C52 C35 119.7(2)
C54 C53 C52 121.2(3)
C55 C54 C53 120.0(3)
C54 C55 C56 119.7(3)
C55 C56 C57 120.4(3)
C56 C57 C52 120.9(3)
C59 C58 C63 122.5(3)
C59 C58 N4 119.0(3)
C63 C58 N4 118.4(3)
C58 C59 C60 116.3(3)
C58 C59 C64 122.7(3)
C60 C59 C64 121.0(3)
C61 C60 C59 123.2(4)
C60 C61 C62 118.1(3)
C60 C61 C65 121.2(4)
C62 C61 C65 120.7(4)
C61 C62 C63 122.8(4)
C62 C63 C58 117.1(3)
C62 C63 C66 119.9(3)
C58 C63 C66 122.9(3)
F2 C67 F1 107.9(5)
F2 C67 F3 105.9(7)
F1 C67 F3 109.2(6)
F2 C67 S1 114.1(4)
F1 C67 S1 109.8(5)
F3 C67 S1 109.7(4)
F5 C68 F6 109.1(5)
F5 C68 F4 105.0(6)
F6 C68 F4 107.4(6)
F5 C68 S2 113.9(5)
F6 C68 S2 112.0(4)
F4 C68 S2 109.0(4)

loop_
_geom_bond_atom_site_label_1
_geom_bond_atom_site_label_2
_geom_bond_distance
S1 O3 1.391(3)
S1 O1 1.408(3)
S1 O2 1.413(3)
S1 C67 1.808(6)
S2 O4 1.415(3)
S2 O5 1.430(4)
S2 O6 1.431(3)
S2 C68 1.810(6)
N1 C1 1.310(4)
N1 C4 1.461(3)
N1 C2 1.527(3)
N2 C1 1.300(4)
N2 C25 1.453(4)
N2 C3 1.476(4)
N3 C34 1.309(4)
N3 C37 1.451(4)
N3 C35 1.534(4)
N4 C34 1.304(4)
N4 C58 1.446(4)
N4 C36 1.476(4)
F1 C67 1.301(6)
F2 C67 1.255(6)
F3 C67 1.323(7)
F4 C68 1.347(7)
F5 C68 1.255(6)
F6 C68 1.291(6)
C2 C13 1.516(4)
C2 C19 1.542(4)
C2 C3 1.558(4)
C4 C5 1.394(4)
C4 C9 1.400(4)
C5 C6 1.398(4)
C5 C10 1.489(4)
C6 C7 1.378(5)
C7 C8 1.379(4)
C7 C11 1.502(5)
C8 C9 1.381(4)
C9 C12 1.503(4)
C13 C18 1.387(4)
C13 C14 1.389(4)
C14 C15 1.379(5)
C15 C16 1.374(6)
C16 C17 1.380(6)
C17 C18 1.372(5)
C19 C20 1.387(5)
C19 C24 1.387(4)
C20 C21 1.383(5)
C21 C22 1.370(6)
C22 C23 1.364(7)
C23 C24 1.388(6)
C25 C30 1.382(4)
C25 C26 1.401(5)
C26 C27 1.389(4)
C26 C31 1.488(5)
C27 C28 1.388(5)
C28 C29 1.365(5)
C28 C32 1.509(4)
C29 C30 1.384(4)
C30 C33 1.511(5)
C35 C52 1.511(4)
C35 C46 1.543(4)
C35 C36 1.555(4)
C37 C38 1.396(4)
C37 C42 1.397(4)
C38 C39 1.387(4)
C38 C43 1.496(5)
C39 C40 1.371(5)
C40 C41 1.378(5)
C40 C44 1.507(5)
C41 C42 1.390(4)
C42 C45 1.501(4)
C46 C51 1.376(4)
C46 C47 1.403(4)
C47 C48 1.366(5)
C48 C49 1.370(6)
C49 C50 1.369(6)
C50 C51 1.393(5)
C52 C57 1.383(4)
C52 C53 1.394(4)
C53 C54 1.379(4)
C54 C55 1.374(5)
C55 C56 1.374(5)
C56 C57 1.382(5)
C58 C59 1.393(5)
C58 C63 1.398(5)
C59 C60 1.406(5)
C59 C64 1.495(5)
C60 C61 1.368(6)
C61 C62 1.369(6)
C61 C65 1.509(5)
C62 C63 1.392(5)
C63 C66 1.494(5)
